data_2212922
loop_
_publ_author_name
'Yi-Feng Sun'
'Xian-Zhong Sun'
'Dong-Di Zhang'
'Yi-Ping Cui'

_publ_section_title
2'-[(Phenyl)(1-phenyl-3-methyl-5-oxo-4,5-dihydro-1<i>H</i>-pyrazole-4-ylidene)methyl]-1-naphthohydrazide
_journal_coeditor_code HG2213
_journal_issue 4
_journal_name_full 'Acta Crystallographica Section E'
_journal_page_first o2005
_journal_page_last o2006
_journal_paper_doi 10.1107/S1600536807012883
_journal_volume 63
_journal_year 2007
_chemical_formula_iupac 'C28 H22 N4 O2'
_chemical_formula_moiety 'C28 H22 N4 O2'
_chemical_formula_sum 'C28 H22 N4 O2'
_chemical_formula_weight 446.50
_chemical_name_systematic
;2'-[(Phenyl)(1-phenyl-3-methyl-5-oxo-4,5-dihydro-1H-pyrazole-4-ylidene)methyl]-
1-naphthohydrazide
;
_space_group_IT_number 14
_symmetry_cell_setting monoclinic
_symmetry_space_group_name_Hall '-P 2ybc'
_symmetry_space_group_name_H-M 'P 1 21/c 1'
_atom_sites_solution_hydrogens difmap
_atom_sites_solution_primary direct
_atom_sites_solution_secondary difmap
_cell_angle_alpha 90.00
_cell_angle_beta 98.533(2)
_cell_angle_gamma 90.00
_cell_formula_units_Z 4
_cell_length_a 8.2430(5)
_cell_length_b 21.8718(13)
_cell_length_c 12.9224(8)
_cell_measurement_reflns_used 5044
_cell_measurement_temperature 273(2)
_cell_measurement_theta_max 21.68
_cell_measurement_theta_min 2.45
_cell_volume 2304.0(2)
_computing_cell_refinement 'SAINT (Siemens, 1996)'
_computing_data_collection 'SMART (Siemens, 1996)'
_computing_data_reduction SAINT
_computing_molecular_graphics 'SHELXTL (Sheldrick, 1997b)'
_computing_publication_material SHELXTL
_computing_structure_refinement 'SHELXL97 (Sheldrick, 1997a)'
_computing_structure_solution 'SHELXS97 (Sheldrick, 1997a)'
_diffrn_ambient_temperature 273(2)
_diffrn_measured_fraction_theta_full 0.990
_diffrn_measured_fraction_theta_max 0.990
_diffrn_measurement_device_type 'Bruker SMART CCD area-detector'
_diffrn_measurement_method '\f and \w'
_diffrn_radiation_monochromator graphite
_diffrn_radiation_source 'fine-focus sealed tube'
_diffrn_radiation_type MoK\a
_diffrn_radiation_wavelength 0.71073
_diffrn_reflns_av_R_equivalents 0.0450
_diffrn_reflns_av_sigmaI/netI 0.0316
_diffrn_reflns_limit_h_max 9
_diffrn_reflns_limit_h_min -10
_diffrn_reflns_limit_k_max 27
_diffrn_reflns_limit_k_min -27
_diffrn_reflns_limit_l_max 16
_diffrn_reflns_limit_l_min -16
_diffrn_reflns_number 29318
_diffrn_reflns_theta_full 27
_diffrn_reflns_theta_max 27.00
_diffrn_reflns_theta_min 1.85
_diffrn_standards_decay_% 0
_diffrn_standards_number 0
_exptl_absorpt_coefficient_mu 0.083
_exptl_absorpt_correction_T_max 0.9901
_exptl_absorpt_correction_T_min 0.9707
_exptl_absorpt_correction_type multi-scan
_exptl_absorpt_process_details '(SADABS; Sheldrick, 1996)'
_exptl_crystal_colour yellow
_exptl_crystal_density_diffrn 1.287
_exptl_crystal_density_method 'not measured'
_exptl_crystal_description block
_exptl_crystal_F_000 936
_exptl_crystal_size_max 0.36
_exptl_crystal_size_mid 0.24
_exptl_crystal_size_min 0.12
_refine_diff_density_max 0.203
_refine_diff_density_min -0.256
_refine_ls_extinction_coef 0.0025(7)
_refine_ls_extinction_method none
_refine_ls_goodness_of_fit_ref 1.015
_refine_ls_hydrogen_treatment constr
_refine_ls_matrix_type full
_refine_ls_number_parameters 309
_refine_ls_number_reflns 4985
_refine_ls_number_restraints 0
_refine_ls_restrained_S_all 1.015
_refine_ls_R_factor_all 0.0777
_refine_ls_R_factor_gt 0.0464
_refine_ls_shift/su_max 0.000
_refine_ls_shift/su_mean 0.000
_refine_ls_structure_factor_coef Fsqd
_refine_ls_weighting_details 'calc w=1/[\s^2^(Fo^2^)+(0.0508P)^2^+0.5093P] where P=(Fo^2^+2Fc^2^)/3'
_refine_ls_weighting_scheme calc
_refine_ls_wR_factor_gt 0.1071
_refine_ls_wR_factor_ref 0.1232
_reflns_number_gt 3365
_reflns_number_total 4985
_reflns_threshold_expression I>2\s(I)
_cod_data_source_file hg2213.cif
_cod_data_source_block I
_cod_original_sg_symbol_H-M 'P 21/c'
_cod_database_code 2212922
_cod_database_fobs_code 2212922

loop_
_symmetry_equiv_pos_as_xyz
'x, y, z'
'-x, y+1/2, -z+1/2'
'-x, -y, -z'
'x, -y-1/2, z-1/2'

loop_
_atom_site_type_symbol
_atom_site_label
_atom_site_fract_x
_atom_site_fract_y
_atom_site_fract_z
_atom_site_U_iso_or_equiv
_atom_site_adp_type
_atom_site_calc_flag
_atom_site_refinement_flags
_atom_site_occupancy
O O1 0.92393(15) 0.65456(6) 0.70006(10) 0.0610(4) Uani d . 1
O O2 0.67124(14) 0.47842(6) 0.68958(11) 0.0623(4) Uani d . 1
N N1 1.05736(16) 0.57344(6) 0.78086(11) 0.0476(4) Uani d . 1
H H1 1.1508 0.5578 0.8056 0.057 Uiso calc R 1
N N2 0.91347(16) 0.54358(6) 0.79558(12) 0.0506(4) Uani d . 1
H H2 0.8911 0.5088 0.7657 0.061 Uiso calc R 1
N N3 0.43229(16) 0.49151(6) 0.76315(11) 0.0440(3) Uani d . 1
N N4 0.38278(15) 0.52339(6) 0.84703(10) 0.0420(3) Uani d . 1
C C1 0.59438(19) 0.50180(7) 0.75564(14) 0.0448(4) Uani d . 1
C C2 0.64984(18) 0.54400(7) 0.83993(13) 0.0407(4) Uani d . 1
C C3 0.50954(18) 0.55454(7) 0.89166(12) 0.0397(4) Uani d . 1
C C4 0.4886(2) 0.59411(8) 0.98269(13) 0.0519(4) Uani d . 1
H H4A 0.4746 0.6358 0.9600 0.078 Uiso calc R 1
H H4B 0.5841 0.5909 1.0349 0.078 Uiso calc R 1
H H4C 0.3938 0.5811 1.0118 0.078 Uiso calc R 1
C C5 0.31633(19) 0.45598(7) 0.69691(13) 0.0435(4) Uani d . 1
C C6 0.1942(2) 0.42561(9) 0.73836(15) 0.0581(5) Uani d . 1
H H6 0.1891 0.4277 0.8097 0.070 Uiso calc R 1
C C7 0.0796(3) 0.39208(11) 0.67284(17) 0.0747(6) Uani d . 1
H H7 -0.0037 0.3718 0.7002 0.090 Uiso calc R 1
C C8 0.0877(3) 0.38838(10) 0.56762(17) 0.0710(6) Uani d . 1
H H8 0.0116 0.3650 0.5243 0.085 Uiso calc R 1
C C9 0.2079(2) 0.41924(9) 0.52662(16) 0.0625(5) Uani d . 1
H H9 0.2124 0.4171 0.4552 0.075 Uiso calc R 1
C C10 0.3226(2) 0.45351(8) 0.59059(14) 0.0530(4) Uani d . 1
H H10 0.4034 0.4748 0.5624 0.064 Uiso calc R 1
C C11 0.80892(18) 0.56723(7) 0.85468(12) 0.0403(4) Uani d . 1
C C12 0.86981(19) 0.61493(7) 0.93172(13) 0.0434(4) Uani d . 1
C C13 0.7965(2) 0.67187(8) 0.92616(16) 0.0580(5) Uani d . 1
H H13 0.7082 0.6799 0.8743 0.070 Uiso calc R 1
C C14 0.8536(3) 0.71670(10) 0.9971(2) 0.0819(7) Uani d . 1
H H14 0.8033 0.7549 0.9934 0.098 Uiso calc R 1
C C15 0.9834(4) 0.70535(15) 1.0726(2) 0.0953(9) Uani d . 1
H H15 1.0210 0.7357 1.1206 0.114 Uiso calc R 1
C C16 1.0595(3) 0.64920(15) 1.07834(17) 0.0890(8) Uani d . 1
H H16 1.1490 0.6419 1.1297 0.107 Uiso calc R 1
C C17 1.0033(2) 0.60362(10) 1.00779(15) 0.0620(5) Uani d . 1
H H17 1.0547 0.5657 1.0115 0.074 Uiso calc R 1
C C18 1.0511(2) 0.62698(8) 0.72793(13) 0.0435(4) Uani d . 1
C C19 1.21534(19) 0.64768(7) 0.70523(13) 0.0437(4) Uani d . 1
C C20 1.2908(2) 0.61460(9) 0.63651(14) 0.0564(5) Uani d . 1
H H20 1.2422 0.5787 0.6082 0.068 Uiso calc R 1
C C21 1.4397(3) 0.63367(12) 0.60792(18) 0.0759(6) Uani d . 1
H H21 1.4897 0.6105 0.5612 0.091 Uiso calc R 1
C C22 1.5115(3) 0.68635(12) 0.6487(2) 0.0798(7) Uani d . 1
H H22 1.6111 0.6988 0.6299 0.096 Uiso calc R 1
C C23 1.4366(2) 0.72209(9) 0.71899(17) 0.0631(5) Uani d . 1
C C24 1.5073(3) 0.77700(13) 0.7617(3) 0.0989(9) Uani d . 1
H H24 1.6040 0.7911 0.7411 0.119 Uiso calc R 1
C C25 1.4369(4) 0.80912(13) 0.8316(3) 0.1159(11) Uani d . 1
H H25 1.4846 0.8455 0.8582 0.139 Uiso calc R 1
C C26 1.2925(3) 0.78851(12) 0.8650(2) 0.0956(8) Uani d . 1
H H26 1.2469 0.8107 0.9150 0.115 Uiso calc R 1
C C27 1.2182(3) 0.73636(9) 0.82526(16) 0.0659(5) Uani d . 1
H H27 1.1219 0.7232 0.8476 0.079 Uiso calc R 1
C C28 1.2876(2) 0.70206(8) 0.74968(14) 0.0494(4) Uani d . 1

loop_
_atom_site_aniso_label
_atom_site_aniso_U_11
_atom_site_aniso_U_22
_atom_site_aniso_U_33
_atom_site_aniso_U_12
_atom_site_aniso_U_13
_atom_site_aniso_U_23
O1 0.0380(7) 0.0692(8) 0.0734(9) 0.0086(6) 0.0005(6) 0.0073(7)
O2 0.0410(7) 0.0678(8) 0.0821(9) -0.0121(6) 0.0226(7) -0.0306(7)
N1 0.0267(7) 0.0490(8) 0.0673(9) -0.0025(6) 0.0073(6) 0.0000(7)
N2 0.0310(7) 0.0436(7) 0.0787(10) -0.0073(6) 0.0133(7) -0.0132(7)
N3 0.0303(7) 0.0512(8) 0.0510(8) -0.0061(6) 0.0074(6) -0.0096(6)
N4 0.0297(7) 0.0508(8) 0.0454(8) -0.0011(6) 0.0047(6) -0.0030(6)
C1 0.0307(9) 0.0456(9) 0.0587(11) -0.0046(7) 0.0084(8) -0.0058(8)
C2 0.0296(8) 0.0416(8) 0.0504(9) -0.0015(6) 0.0046(7) -0.0029(7)
C3 0.0315(8) 0.0441(8) 0.0423(9) 0.0012(7) 0.0016(7) 0.0016(7)
C4 0.0425(10) 0.0619(11) 0.0511(10) -0.0007(8) 0.0059(8) -0.0056(8)
C5 0.0305(8) 0.0459(9) 0.0529(10) -0.0033(7) 0.0024(7) -0.0055(7)
C6 0.0476(11) 0.0721(12) 0.0534(11) -0.0196(9) 0.0038(8) -0.0037(9)
C7 0.0571(13) 0.0938(16) 0.0717(14) -0.0376(12) 0.0052(11) -0.0055(12)
C8 0.0544(13) 0.0856(15) 0.0690(14) -0.0204(11) -0.0045(10) -0.0205(11)
C9 0.0533(12) 0.0770(13) 0.0556(11) -0.0039(10) 0.0031(9) -0.0150(10)
C10 0.0445(10) 0.0591(11) 0.0572(11) -0.0070(8) 0.0132(8) -0.0105(9)
C11 0.0312(8) 0.0385(8) 0.0507(9) 0.0002(6) 0.0043(7) 0.0037(7)
C12 0.0316(9) 0.0510(9) 0.0475(9) -0.0085(7) 0.0057(7) -0.0024(7)
C13 0.0580(12) 0.0493(10) 0.0674(12) -0.0044(9) 0.0114(10) -0.0077(9)
C14 0.0907(18) 0.0636(13) 0.0969(18) -0.0204(12) 0.0317(15) -0.0284(12)
C15 0.092(2) 0.116(2) 0.0825(18) -0.0469(17) 0.0281(15) -0.0492(16)
C16 0.0608(15) 0.148(3) 0.0557(13) -0.0339(16) -0.0010(11) -0.0192(15)
C17 0.0431(11) 0.0832(13) 0.0581(12) -0.0081(10) 0.0020(9) 0.0012(10)
C18 0.0339(9) 0.0491(9) 0.0458(9) -0.0009(7) 0.0005(7) -0.0061(7)
C19 0.0358(9) 0.0489(9) 0.0454(9) 0.0027(7) 0.0026(7) 0.0050(7)
C20 0.0512(11) 0.0626(11) 0.0570(11) 0.0089(9) 0.0133(9) 0.0018(9)
C21 0.0606(14) 0.0975(17) 0.0758(15) 0.0176(13) 0.0305(11) 0.0156(13)
C22 0.0482(12) 0.1025(18) 0.0915(17) -0.0027(12) 0.0204(12) 0.0336(15)
C23 0.0422(11) 0.0658(12) 0.0782(14) -0.0077(9) -0.0016(10) 0.0221(11)
C24 0.0704(17) 0.0843(17) 0.134(2) -0.0323(14) -0.0122(16) 0.0217(17)
C25 0.100(2) 0.0738(17) 0.160(3) -0.0278(16) -0.029(2) -0.0190(19)
C26 0.0821(18) 0.0805(16) 0.114(2) -0.0008(14) -0.0204(15) -0.0364(15)
C27 0.0539(12) 0.0664(12) 0.0721(13) 0.0027(10) -0.0079(10) -0.0157(10)
C28 0.0382(10) 0.0510(10) 0.0552(10) 0.0004(8) -0.0055(8) 0.0099(8)

loop_
_atom_type_symbol
_atom_type_description
_atom_type_scat_dispersion_real
_atom_type_scat_dispersion_imag
_atom_type_scat_source
C C 0.0033 0.0016 'International Tables Vol C Tables 4.2.6.8 and 6.1.1.4'
H H 0.0000 0.0000 'International Tables Vol C Tables 4.2.6.8 and 6.1.1.4'
N N 0.0061 0.0033 'International Tables Vol C Tables 4.2.6.8 and 6.1.1.4'
O O 0.0106 0.0060 'International Tables Vol C Tables 4.2.6.8 and 6.1.1.4'

loop_
_geom_angle_atom_site_label_1
_geom_angle_atom_site_label_2
_geom_angle_atom_site_label_3
_geom_angle
C18 N1 N2 120.40(13)
C18 N1 H1 119.8
N2 N1 H1 119.8
C11 N2 N1 122.07(13)
C11 N2 H2 119.0
N1 N2 H2 119.0
C1 N3 N4 111.83(12)
C1 N3 C5 128.59(13)
N4 N3 C5 119.54(12)
C3 N4 N3 107.18(12)
O2 C1 N3 125.49(15)
O2 C1 C2 129.85(15)
N3 C1 C2 104.66(13)
C11 C2 C3 133.14(15)
C11 C2 C1 121.39(14)
C3 C2 C1 105.42(13)
N4 C3 C2 110.89(13)
N4 C3 C4 118.18(14)
C2 C3 C4 130.93(14)
C3 C4 H4A 109.5
C3 C4 H4B 109.5
H4A C4 H4B 109.5
C3 C4 H4C 109.5
H4A C4 H4C 109.5
H4B C4 H4C 109.5
C6 C5 C10 120.25(15)
C6 C5 N3 119.70(15)
C10 C5 N3 120.02(15)
C5 C6 C7 119.33(18)
C5 C6 H6 120.3
C7 C6 H6 120.3
C8 C7 C6 120.57(19)
C8 C7 H7 119.7
C6 C7 H7 119.7
C9 C8 C7 119.88(18)
C9 C8 H8 120.1
C7 C8 H8 120.1
C8 C9 C10 120.43(19)
C8 C9 H9 119.8
C10 C9 H9 119.8
C9 C10 C5 119.52(17)
C9 C10 H10 120.2
C5 C10 H10 120.2
N2 C11 C2 117.00(14)
N2 C11 C12 118.33(14)
C2 C11 C12 124.66(14)
C13 C12 C17 119.57(17)
C13 C12 C11 119.95(15)
C17 C12 C11 120.46(16)
C14 C13 C12 120.2(2)
C14 C13 H13 119.9
C12 C13 H13 119.9
C15 C14 C13 120.2(2)
C15 C14 H14 119.9
C13 C14 H14 119.9
C14 C15 C16 120.4(2)
C14 C15 H15 119.8
C16 C15 H15 119.8
C15 C16 C17 120.1(2)
C15 C16 H16 119.9
C17 C16 H16 119.9
C16 C17 C12 119.5(2)
C16 C17 H17 120.2
C12 C17 H17 120.2
O1 C18 N1 123.01(15)
O1 C18 C19 123.81(15)
N1 C18 C19 113.15(14)
C20 C19 C28 120.35(16)
C20 C19 C18 118.66(16)
C28 C19 C18 120.91(15)
C19 C20 C21 121.12(19)
C19 C20 H20 119.4
C21 C20 H20 119.4
C22 C21 C20 119.9(2)
C22 C21 H21 120.1
C20 C21 H21 120.1
C21 C22 C23 120.72(19)
C21 C22 H22 119.6
C23 C22 H22 119.6
C22 C23 C24 122.0(2)
C22 C23 C28 119.38(19)
C24 C23 C28 118.6(2)
C25 C24 C23 120.9(3)
C25 C24 H24 119.5
C23 C24 H24 119.5
C24 C25 C26 120.8(3)
C24 C25 H25 119.6
C26 C25 H25 119.6
C27 C26 C25 120.6(3)
C27 C26 H26 119.7
C25 C26 H26 119.7
C26 C27 C28 120.0(2)
C26 C27 H27 120.0
C28 C27 H27 120.0
C19 C28 C23 118.54(17)
C19 C28 C27 122.44(17)
C23 C28 C27 119.01(18)

loop_
_geom_bond_atom_site_label_1
_geom_bond_atom_site_label_2
_geom_bond_distance
O1 C18 1.2169(19)
O2 C1 1.2458(19)
N1 C18 1.353(2)
N1 N2 1.3916(17)
N1 H1 0.8600
N2 C11 1.338(2)
N2 H2 0.8600
N3 C1 1.373(2)
N3 N4 1.3997(18)
N3 C5 1.417(2)
N4 C3 1.3076(19)
C1 C2 1.449(2)
C2 C11 1.393(2)
C2 C3 1.438(2)
C3 C4 1.491(2)
C4 H4A 0.9600
C4 H4B 0.9600
C4 H4C 0.9600
C5 C6 1.379(2)
C5 C10 1.384(2)
C6 C7 1.382(3)
C6 H6 0.9300
C7 C8 1.374(3)
C7 H7 0.9300
C8 C9 1.369(3)
C8 H8 0.9300
C9 C10 1.381(2)
C9 H9 0.9300
C10 H10 0.9300
C11 C12 1.477(2)
C12 C13 1.381(2)
C12 C17 1.384(2)
C13 C14 1.377(3)
C13 H13 0.9300
C14 C15 1.359(4)
C14 H14 0.9300
C15 C16 1.376(4)
C15 H15 0.9300
C16 C17 1.384(3)
C16 H16 0.9300
C17 H17 0.9300
C18 C19 1.497(2)
C19 C20 1.365(2)
C19 C28 1.413(2)
C20 C21 1.397(3)
C20 H20 0.9300
C21 C22 1.365(3)
C21 H21 0.9300
C22 C23 1.408(3)
C22 H22 0.9300
C23 C24 1.411(3)
C23 C28 1.415(3)
C24 C25 1.343(4)
C24 H24 0.9300
C25 C26 1.399(4)
C25 H25 0.9300
C26 C27 1.359(3)
C26 H26 0.9300
C27 C28 1.418(3)
C27 H27 0.9300

loop_
_geom_hbond_atom_site_label_D
_geom_hbond_atom_site_label_H
_geom_hbond_atom_site_label_A
_geom_hbond_site_symmetry_A
_geom_hbond_distance_DH
_geom_hbond_distance_HA
_geom_hbond_distance_DA
_geom_hbond_angle_DHA
_geom_hbond_publ_flag
N1 H1 N4 1_655 0.86 2.05 2.9059(18) 172.8 y
N2 H2 O2 . 0.86 2.04 2.6613(18) 128.3 y

loop_
_geom_torsion_atom_site_label_1
_geom_torsion_atom_site_label_2
_geom_torsion_atom_site_label_3
_geom_torsion_atom_site_label_4
_geom_torsion
C18 N1 N2 C11 -66.3(2)
C1 N3 N4 C3 1.12(18)
C5 N3 N4 C3 -176.83(14)
N4 N3 C1 O2 178.63(16)
C5 N3 C1 O2 -3.7(3)
N4 N3 C1 C2 -0.97(18)
C5 N3 C1 C2 176.75(15)
O2 C1 C2 C11 3.1(3)
N3 C1 C2 C11 -177.33(14)
O2 C1 C2 C3 -179.10(18)
N3 C1 C2 C3 0.48(17)
N3 N4 C3 C2 -0.76(17)
N3 N4 C3 C4 178.58(13)
C11 C2 C3 N4 177.62(17)
C1 C2 C3 N4 0.18(18)
C11 C2 C3 C4 -1.6(3)
C1 C2 C3 C4 -179.05(16)
C1 N3 C5 C6 147.38(18)
N4 N3 C5 C6 -35.1(2)
C1 N3 C5 C10 -34.8(3)
N4 N3 C5 C10 142.78(16)
C10 C5 C6 C7 0.8(3)
N3 C5 C6 C7 178.68(18)
C5 C6 C7 C8 0.7(3)
C6 C7 C8 C9 -1.5(4)
C7 C8 C9 C10 0.8(3)
C8 C9 C10 C5 0.7(3)
C6 C5 C10 C9 -1.5(3)
N3 C5 C10 C9 -179.35(16)
N1 N2 C11 C2 161.43(15)
N1 N2 C11 C12 -19.6(2)
C3 C2 C11 N2 175.35(16)
C1 C2 C11 N2 -7.5(2)
C3 C2 C11 C12 -3.5(3)
C1 C2 C11 C12 173.60(15)
N2 C11 C12 C13 121.29(18)
C2 C11 C12 C13 -59.9(2)
N2 C11 C12 C17 -56.8(2)
C2 C11 C12 C17 122.06(19)
C17 C12 C13 C14 -1.3(3)
C11 C12 C13 C14 -179.39(17)
C12 C13 C14 C15 0.5(3)
C13 C14 C15 C16 0.5(4)
C14 C15 C16 C17 -0.7(4)
C15 C16 C17 C12 -0.1(3)
C13 C12 C17 C16 1.1(3)
C11 C12 C17 C16 179.19(17)
N2 N1 C18 O1 7.5(2)
N2 N1 C18 C19 -171.12(14)
O1 C18 C19 C20 -110.8(2)
N1 C18 C19 C20 67.8(2)
O1 C18 C19 C28 66.0(2)
N1 C18 C19 C28 -115.42(17)
C28 C19 C20 C21 -0.5(3)
C18 C19 C20 C21 176.37(17)
C19 C20 C21 C22 -0.2(3)
C20 C21 C22 C23 -0.4(3)
C21 C22 C23 C24 -179.4(2)
C21 C22 C23 C28 1.8(3)
C22 C23 C24 C25 -177.4(3)
C28 C23 C24 C25 1.3(4)
C23 C24 C25 C26 0.8(5)
C24 C25 C26 C27 -1.7(5)
C25 C26 C27 C28 0.4(4)
C20 C19 C28 C23 1.8(2)
C18 C19 C28 C23 -174.96(15)
C20 C19 C28 C27 -176.81(17)
C18 C19 C28 C27 6.4(2)
C22 C23 C28 C19 -2.5(3)
C24 C23 C28 C19 178.76(18)
C22 C23 C28 C27 176.21(18)
C24 C23 C28 C27 -2.6(3)
C26 C27 C28 C19 -179.67(19)
C26 C27 C28 C23 1.7(3)

loop_
_cod_related_entry_id
_cod_related_entry_database
_cod_related_entry_code
1 ChemSpider 21185352
